data_4107489
loop_
_publ_author_name
'Li-Biao Han'
'Yutaka Ono'
'Shigeru Shimada'

_publ_contact_author_address
;
National Institute of Advanced Industrial Science and Technology,
Tukuba Central 5, Tsukuba, Ibaraki 305-8565, Japan
;
_publ_contact_author_email libiao-han@aist.go.jp
_publ_contact_author_fax +81-29-861-4511
_publ_contact_author_name 'Li-Biao Han'
_publ_contact_author_phone +81-29-861-4855
_publ_section_title
;
 Palladium-Catalyzed Dehydrogenative Cis Double Phosphorylation of Alkynes
 with H-Phosphonate Leading to (Z)-Bisphosphoryl-1-alkenes
;
_journal_name_full 'Journal of the American Chemical Society'
_journal_page_first 2752
_journal_page_last 2753
_journal_paper_doi 10.1021/ja7108272
_journal_volume 130
_journal_year 2008
_chemical_formula_moiety 'C20 H37 F3 O9 P2 Pd '
_chemical_formula_sum 'C20 H37 F3 O9 P2 Pd'
_chemical_formula_weight 646.85
_space_group_IT_number 14
_symmetry_cell_setting monoclinic
_symmetry_Int_Tables_number 14
_symmetry_space_group_name_Hall '-P 2yn'
_symmetry_space_group_name_H-M 'P 1 21/n 1'
_atom_sites_solution_hydrogens mixed
_atom_sites_solution_primary heavy
_atom_sites_solution_secondary difmap
_audit_creation_date 2007-12-16
_audit_creation_method 'by CrystalStructure 3.8'
_cell_angle_alpha 90.0000
_cell_angle_beta 98.3410(10)
_cell_angle_gamma 90.0000
_cell_formula_units_Z 4
_cell_length_a 12.5585(8)
_cell_length_b 10.5717(7)
_cell_length_c 21.1910(14)
_cell_measurement_reflns_used 5348
_cell_measurement_temperature 153(2)
_cell_measurement_theta_max 28.2
_cell_measurement_theta_min 2.5
_cell_volume 2783.7(3)
_computing_cell_refinement 'Bruker SMART'
_computing_data_collection 'Bruker SMART'
_computing_data_reduction CrystalStructure
_computing_publication_material 'CrystalStructure 3.8'
_computing_structure_refinement CRYSTALS
_computing_structure_solution 'DIRDIF99 (PATTY)'
_diffrn_ambient_temperature 153(2)
_diffrn_detector_area_resol_mean '8.366 [pixels/mm]'
_diffrn_measured_fraction_theta_full 0.971
_diffrn_measured_fraction_theta_max 0.918
_diffrn_measurement_device_type 'CCD area detector'
_diffrn_measurement_method 'phi and omega scans'
_diffrn_radiation_monochromator graphite
_diffrn_radiation_source 'rotating anode'
_diffrn_radiation_type 'Mo K\a'
_diffrn_radiation_wavelength 0.71069
_diffrn_reflns_av_R_equivalents 0.030
_diffrn_reflns_limit_h_max 16
_diffrn_reflns_limit_h_min 0
_diffrn_reflns_limit_k_max 14
_diffrn_reflns_limit_k_min 0
_diffrn_reflns_limit_l_max 27
_diffrn_reflns_limit_l_min -28
_diffrn_reflns_number 16356
_diffrn_reflns_theta_full 27.50
_diffrn_reflns_theta_max 28.28
_exptl_absorpt_coefficient_mu 0.845
_exptl_absorpt_correction_T_max 0.9511
_exptl_absorpt_correction_T_min 0.8697
_exptl_absorpt_correction_type empirical
_exptl_absorpt_process_details
;
SADABS; Sheldrick 1996
;
_exptl_crystal_colour colorless
_exptl_crystal_density_diffrn 1.543
_exptl_crystal_description needle
_exptl_crystal_F_000 1328.00
_exptl_crystal_size_max 0.17
_exptl_crystal_size_mid 0.07
_exptl_crystal_size_min 0.06
_refine_diff_density_max 1.10
_refine_diff_density_min -0.58
_refine_ls_extinction_method none
_refine_ls_goodness_of_fit_ref 1.031
_refine_ls_hydrogen_treatment mixed
_refine_ls_number_parameters 356
_refine_ls_number_reflns 6211
_refine_ls_R_factor_gt 0.0309
_refine_ls_shift/su_max 0.0000
_refine_ls_structure_factor_coef Fsqd
_refine_ls_weighting_details 'w = 1/[0.4500\s(Fo^2^) + 0.0650]/(4Fo^2^)'
_refine_ls_weighting_scheme calc
_refine_ls_wR_factor_ref 0.0698
_reflns_number_gt 4885
_reflns_number_total 6212
_reflns_threshold_expression F^2^>2.0\s(F^2^)
_cod_data_source_file ja7108272-file003.cif
_cod_data_source_block 8
_cod_depositor_comments
;
The following automatic conversions were performed:

'_atom_sites_solution_hydrogens' value 'difmap & geom' was changed to
'mixed'.

Automatic conversion script
Id: cif_fix_values 6452 2018-10-05 10:23:21Z andrius 
;
_cod_original_formula_sum 'C20 H37 F3 O9 P2 Pd '
_cod_database_code 4107489

loop_
_symmetry_equiv_pos_site_id
_symmetry_equiv_pos_as_xyz
1 +X,+Y,+Z
2 1/2-X,1/2+Y,1/2-Z
3 -X,-Y,-Z
4 1/2+X,1/2-Y,1/2+Z

loop_
_atom_site_label
_atom_site_type_symbol
_atom_site_fract_x
_atom_site_fract_y
_atom_site_fract_z
_atom_site_U_iso_or_equiv
_atom_site_adp_type
_atom_site_occupancy
_atom_site_symmetry_multiplicity
_atom_site_calc_flag
_atom_site_refinement_flags
Pd(1) Pd 0.114400(10) 0.00484(2) 0.285450(10) 0.01456(4) Uani 1.00 1 d .
P(1) P 0.16822(5) 0.01582(6) 0.38818(3) 0.01684(15) Uani 1.00 1 d .
P(2) P 0.07319(5) 0.20879(6) 0.27484(3) 0.01686(15) Uani 1.00 1 d .
F(1) F -0.16109(15) 0.0192(2) 0.08576(9) 0.0513(6) Uani 1.00 1 d .
F(2) F -0.00033(16) 0.0072(2) 0.06599(9) 0.0641(7) Uani 1.00 1 d .
F(3) F -0.0879(2) -0.1602(2) 0.07857(11) 0.0770(8) Uani 1.00 1 d .
O(1) O 0.28532(14) 0.06917(18) 0.41242(9) 0.0247(4) Uani 1.00 1 d .
O(2) O 0.10408(15) 0.09978(17) 0.43175(8) 0.0218(4) Uani 1.00 1 d .
O(3) O 0.16216(15) -0.11962(16) 0.41919(8) 0.0215(4) Uani 1.00 1 d .
O(4) O 0.15735(16) -0.19009(17) 0.28483(9) 0.0194(4) Uani 1.00 1 d .
O(5) O -0.03151(14) 0.21564(17) 0.22178(8) 0.0217(4) Uani 1.00 1 d .
O(6) O 0.02053(14) 0.27607(16) 0.33064(8) 0.0190(4) Uani 1.00 1 d .
O(7) O 0.16505(15) 0.28626(17) 0.26025(9) 0.0254(5) Uani 1.00 1 d .
O(8) O 0.06672(13) -0.01049(17) 0.18718(8) 0.0200(4) Uani 1.00 1 d .
O(9) O -0.09592(16) -0.0759(2) 0.20683(10) 0.0332(5) Uani 1.00 1 d .
C(1) C 0.2845(2) 0.1732(2) 0.45910(14) 0.0287(7) Uani 1.00 1 d .
C(2) C 0.1769(2) 0.1543(2) 0.48622(13) 0.0280(7) Uani 1.00 1 d .
C(3) C 0.3847(2) 0.1578(3) 0.50781(16) 0.0436(9) Uani 1.00 1 d .
C(4) C 0.2895(2) 0.2957(2) 0.42206(16) 0.0391(9) Uani 1.00 1 d .
C(5) C 0.1823(2) 0.0596(3) 0.54072(14) 0.0398(9) Uani 1.00 1 d .
C(6) C 0.1235(3) 0.2759(3) 0.50300(16) 0.0439(9) Uani 1.00 1 d .
C(7) C 0.2054(2) -0.2406(2) 0.39803(13) 0.0229(6) Uani 1.00 1 d .
C(8) C 0.1376(2) -0.2791(2) 0.33366(12) 0.0196(6) Uani 1.00 1 d .
C(9) C 0.1903(2) -0.3321(2) 0.45141(14) 0.0356(8) Uani 1.00 1 d .
C(10) C 0.3245(2) -0.2233(2) 0.39454(15) 0.0306(7) Uani 1.00 1 d .
C(11) C 0.0170(2) -0.2725(2) 0.33473(14) 0.0256(7) Uani 1.00 1 d .
C(12) C 0.1692(2) -0.4104(2) 0.31292(14) 0.0257(7) Uani 1.00 1 d .
C(13) C -0.1166(2) 0.2946(2) 0.24174(13) 0.0214(6) Uani 1.00 1 d .
C(14) C -0.0974(2) 0.2816(2) 0.31544(13) 0.0212(6) Uani 1.00 1 d .
C(15) C -0.2232(2) 0.2415(3) 0.21047(15) 0.0341(8) Uani 1.00 1 d .
C(16) C -0.0993(2) 0.4281(2) 0.21847(14) 0.0309(7) Uani 1.00 1 d .
C(17) C -0.1422(2) 0.1598(2) 0.33925(15) 0.0318(8) Uani 1.00 1 d .
C(18) C -0.1337(2) 0.3946(2) 0.35075(14) 0.0312(7) Uani 1.00 1 d .
C(19) C -0.0303(2) -0.0441(2) 0.17266(12) 0.0223(6) Uani 1.00 1 d .
C(20) C -0.0692(2) -0.0437(3) 0.10029(14) 0.0342(8) Uani 1.00 1 d .
H(1) H 0.3842 0.0770 0.5274 0.050 Uiso 1.00 1 c R
H(2) H 0.4467 0.1653 0.4872 0.050 Uiso 1.00 1 c R
H(3) H 0.3860 0.2218 0.5394 0.050 Uiso 1.00 1 c R
H(4) H 0.2970 0.3648 0.4510 0.046 Uiso 1.00 1 c R
H(5) H 0.3496 0.2934 0.3995 0.046 Uiso 1.00 1 c R
H(6) H 0.2253 0.3055 0.3927 0.046 Uiso 1.00 1 c R
H(7) H 0.1689 0.3189 0.5359 0.053 Uiso 1.00 1 c R
H(8) H 0.1109 0.3284 0.4663 0.053 Uiso 1.00 1 c R
H(9) H 0.0570 0.2564 0.5171 0.053 Uiso 1.00 1 c R
H(10) H 0.2186 -0.0148 0.5304 0.047 Uiso 1.00 1 c R
H(11) H 0.2197 0.0958 0.5786 0.047 Uiso 1.00 1 c R
H(12) H 0.1111 0.0388 0.5470 0.047 Uiso 1.00 1 c R
H(13) H 0.1156 -0.3402 0.4536 0.043 Uiso 1.00 1 c R
H(14) H 0.2190 -0.4123 0.4428 0.043 Uiso 1.00 1 c R
H(15) H 0.2261 -0.3011 0.4910 0.043 Uiso 1.00 1 c R
H(16) H 0.3331 -0.1647 0.3617 0.036 Uiso 1.00 1 c R
H(17) H 0.3598 -0.1920 0.4342 0.036 Uiso 1.00 1 c R
H(18) H 0.3551 -0.3023 0.3855 0.036 Uiso 1.00 1 c R
H(19) H -0.0010 -0.1906 0.3484 0.031 Uiso 1.00 1 c R
H(20) H -0.0204 -0.2882 0.2932 0.031 Uiso 1.00 1 c R
H(21) H -0.0027 -0.3342 0.3635 0.031 Uiso 1.00 1 c R
H(22) H 0.2454 -0.4156 0.3170 0.031 Uiso 1.00 1 c R
H(23) H 0.1432 -0.4730 0.3390 0.031 Uiso 1.00 1 c R
H(24) H 0.1391 -0.4242 0.2697 0.031 Uiso 1.00 1 c R
H(25) H -0.2246 0.1532 0.2187 0.040 Uiso 1.00 1 c R
H(26) H -0.2806 0.2815 0.2274 0.040 Uiso 1.00 1 c R
H(27) H -0.2310 0.2554 0.1657 0.040 Uiso 1.00 1 c R
H(28) H -0.0984 0.4262 0.1737 0.037 Uiso 1.00 1 c R
H(29) H -0.1559 0.4817 0.2276 0.037 Uiso 1.00 1 c R
H(30) H -0.0325 0.4596 0.2393 0.037 Uiso 1.00 1 c R
H(31) H -0.1141 0.1475 0.3829 0.039 Uiso 1.00 1 c R
H(32) H -0.2184 0.1645 0.3346 0.039 Uiso 1.00 1 c R
H(33) H -0.1216 0.0910 0.3149 0.039 Uiso 1.00 1 c R
H(34) H -0.1223 0.3784 0.3953 0.038 Uiso 1.00 1 c R
H(35) H -0.0935 0.4669 0.3419 0.038 Uiso 1.00 1 c R
H(36) H -0.2081 0.4096 0.3371 0.038 Uiso 1.00 1 c R
H(37) H 0.209(3) -0.201(4) 0.2710(18) 0.063(13) Uiso 1.00 1 d .

loop_
_atom_site_aniso_label
_atom_site_aniso_U_11
_atom_site_aniso_U_22
_atom_site_aniso_U_33
_atom_site_aniso_U_12
_atom_site_aniso_U_13
_atom_site_aniso_U_23
Pd(1) 0.01505(9) 0.01209(9) 0.01692(9) 0.00055(7) 0.00361(6) -0.00024(7)
P(1) 0.0184(3) 0.0135(3) 0.0188(3) 0.0008(2) 0.0033(2) -0.0001(2)
P(2) 0.0175(3) 0.0136(3) 0.0202(3) 0.0007(2) 0.0052(2) 0.0015(2)
F(1) 0.0389(10) 0.0764(15) 0.0361(10) 0.0163(10) -0.0029(8) 0.0142(10)
F(2) 0.0440(11) 0.124(2) 0.0247(9) -0.0063(13) 0.0070(8) 0.0103(12)
F(3) 0.106(2) 0.0579(14) 0.0546(14) 0.0055(14) -0.0294(13) -0.0310(12)
O(1) 0.0214(9) 0.0233(9) 0.0290(10) -0.0014(7) 0.0026(7) -0.0055(8)
O(2) 0.0265(9) 0.0201(9) 0.0188(8) 0.0034(7) 0.0037(7) -0.0022(7)
O(3) 0.0274(10) 0.0141(8) 0.0237(9) 0.0015(7) 0.0062(7) 0.0008(7)
O(4) 0.0207(9) 0.0149(8) 0.0241(9) 0.0025(7) 0.0086(7) 0.0003(7)
O(5) 0.0232(9) 0.0194(9) 0.0223(9) 0.0047(7) 0.0026(7) -0.0002(7)
O(6) 0.0168(8) 0.0184(8) 0.0223(9) 0.0017(7) 0.0047(7) -0.0003(7)
O(7) 0.0240(10) 0.0184(9) 0.0366(11) -0.0014(7) 0.0134(8) 0.0006(8)
O(8) 0.0190(8) 0.0199(9) 0.0211(8) 0.0004(7) 0.0030(6) -0.0012(7)
O(9) 0.0258(10) 0.0403(12) 0.0340(11) -0.0086(9) 0.0055(8) 0.0037(9)
C(1) 0.0332(16) 0.0213(13) 0.0294(15) -0.0019(11) -0.0031(12) -0.0037(11)
C(2) 0.0381(16) 0.0258(14) 0.0190(13) 0.0019(12) 0.0003(11) -0.0046(11)
C(3) 0.045(2) 0.0403(19) 0.0399(18) -0.0045(15) -0.0131(15) -0.0050(15)
C(4) 0.047(2) 0.0239(15) 0.0432(18) -0.0079(14) -0.0026(15) 0.0024(13)
C(5) 0.055(2) 0.0389(18) 0.0234(15) -0.0027(16) 0.0000(14) 0.0002(13)
C(6) 0.064(2) 0.0313(17) 0.0369(18) 0.0058(16) 0.0102(16) -0.0132(14)
C(7) 0.0269(14) 0.0157(12) 0.0260(13) 0.0070(10) 0.0034(10) -0.0001(10)
C(8) 0.0200(12) 0.0116(11) 0.0279(13) 0.0012(9) 0.0061(10) 0.0006(10)
C(9) 0.050(2) 0.0222(14) 0.0342(16) 0.0080(13) 0.0043(14) 0.0060(12)
C(10) 0.0230(14) 0.0292(15) 0.0384(16) 0.0069(12) -0.0003(12) -0.0059(13)
C(11) 0.0210(13) 0.0195(13) 0.0374(16) -0.0027(10) 0.0080(11) -0.0020(11)
C(12) 0.0267(14) 0.0137(12) 0.0379(16) 0.0016(10) 0.0082(12) -0.0039(11)
C(13) 0.0180(12) 0.0184(12) 0.0275(13) 0.0053(10) 0.0023(10) 0.0012(10)
C(14) 0.0147(12) 0.0212(13) 0.0282(13) -0.0009(10) 0.0047(10) -0.0004(10)
C(15) 0.0256(15) 0.0330(16) 0.0411(17) -0.0001(12) -0.0037(12) -0.0010(13)
C(16) 0.0343(16) 0.0214(14) 0.0359(16) 0.0036(12) 0.0010(12) 0.0077(12)
C(17) 0.0279(15) 0.0328(16) 0.0364(16) -0.0066(12) 0.0104(12) 0.0079(13)
C(18) 0.0253(15) 0.0331(16) 0.0362(16) 0.0055(12) 0.0081(12) -0.0061(13)
C(19) 0.0248(13) 0.0193(12) 0.0227(13) 0.0018(10) 0.0026(10) -0.0011(10)
C(20) 0.0320(16) 0.0435(18) 0.0256(15) 0.0017(13) -0.0010(12) -0.0056(13)

loop_
_atom_type_symbol
_atom_type_description
_atom_type_scat_dispersion_real
_atom_type_scat_dispersion_imag
_atom_type_scat_source
C C 0.003 0.002
;
International Tables for Crystallography
(1992, Vol. C, Tables 4.2.6.8 and 6.1.1.4)
;
H H 0.000 0.000
;
International Tables for Crystallography
(1992, Vol. C, Table 6.1.1.4)
;
O O 0.011 0.006
;
International Tables for Crystallography
(1992, Vol. C, Tables 4.2.6.8 and 6.1.1.4)
;
F F 0.017 0.010
;
International Tables for Crystallography
(1992, Vol. C, Tables 4.2.6.8 and 6.1.1.4)
;
P P 0.102 0.094
;
International Tables for Crystallography
(1992, Vol. C, Tables 4.2.6.8 and 6.1.1.4)
;
Pd Pd -0.999 1.007
;
International Tables for Crystallography
(1992, Vol. C, Tables 4.2.6.8 and 6.1.1.4)
;

loop_
_geom_angle_atom_site_label_1
_geom_angle_atom_site_label_2
_geom_angle_atom_site_label_3
_geom_angle
_geom_angle_publ_flag
P(1) Pd(1) P(2) 94.77(2) yes
P(1) Pd(1) O(4) 90.89(5) yes
P(1) Pd(1) O(8) 178.09(5) yes
P(2) Pd(1) O(4) 173.57(5) yes
P(2) Pd(1) O(8) 86.88(5) yes
O(4) Pd(1) O(8) 87.42(7) yes
Pd(1) P(1) O(1) 118.59(7) yes
Pd(1) P(1) O(2) 120.03(6) yes
Pd(1) P(1) O(3) 109.81(6) yes
O(1) P(1) O(2) 97.92(10) yes
O(1) P(1) O(3) 106.56(9) yes
O(2) P(1) O(3) 101.89(10) yes
Pd(1) P(2) O(5) 105.68(7) yes
Pd(1) P(2) O(6) 118.11(6) yes
Pd(1) P(2) O(7) 112.35(7) yes
O(5) P(2) O(6) 96.50(9) yes
O(5) P(2) O(7) 114.36(10) yes
O(6) P(2) O(7) 108.99(10) yes
P(1) O(1) C(1) 112.57(16) yes
P(1) O(2) C(2) 111.33(16) yes
P(1) O(3) C(7) 127.81(16) yes
Pd(1) O(4) C(8) 123.70(15) yes
P(2) O(5) C(13) 112.43(14) yes
P(2) O(6) C(14) 111.49(14) yes
Pd(1) O(8) C(19) 113.05(16) yes
O(1) C(1) C(2) 104.0(2) yes
O(1) C(1) C(3) 106.8(2) yes
O(1) C(1) C(4) 106.4(2) yes
C(2) C(1) C(3) 114.5(2) yes
C(2) C(1) C(4) 113.8(2) yes
C(3) C(1) C(4) 110.5(2) yes
O(2) C(2) C(1) 103.5(2) yes
O(2) C(2) C(5) 106.9(2) yes
O(2) C(2) C(6) 105.6(2) yes
C(1) C(2) C(5) 114.8(2) yes
C(1) C(2) C(6) 114.5(2) yes
C(5) C(2) C(6) 110.6(2) yes
O(3) C(7) C(8) 108.25(19) yes
O(3) C(7) C(9) 103.5(2) yes
O(3) C(7) C(10) 108.4(2) yes
C(8) C(7) C(9) 112.1(2) yes
C(8) C(7) C(10) 114.0(2) yes
C(9) C(7) C(10) 110.0(2) yes
O(4) C(8) C(7) 109.24(19) yes
O(4) C(8) C(11) 104.80(19) yes
O(4) C(8) C(12) 107.9(2) yes
C(7) C(8) C(11) 113.3(2) yes
C(7) C(8) C(12) 111.0(2) yes
C(11) C(8) C(12) 110.3(2) yes
O(5) C(13) C(14) 103.07(18) yes
O(5) C(13) C(15) 107.3(2) yes
O(5) C(13) C(16) 106.9(2) yes
C(14) C(13) C(15) 114.0(2) yes
C(14) C(13) C(16) 113.6(2) yes
C(15) C(13) C(16) 111.2(2) yes
O(6) C(14) C(13) 103.3(2) yes
O(6) C(14) C(17) 107.6(2) yes
O(6) C(14) C(18) 106.84(19) yes
C(13) C(14) C(17) 113.4(2) yes
C(13) C(14) C(18) 114.4(2) yes
C(17) C(14) C(18) 110.6(2) yes
O(8) C(19) O(9) 130.0(2) yes
O(8) C(19) C(20) 113.4(2) yes
O(9) C(19) C(20) 116.6(2) yes
F(1) C(20) F(2) 106.5(2) yes
F(1) C(20) F(3) 106.3(2) yes
F(1) C(20) C(19) 111.8(2) yes
F(2) C(20) F(3) 106.6(2) yes
F(2) C(20) C(19) 114.2(2) yes
F(3) C(20) C(19) 111.0(2) yes
Pd(1) O(4) H(37) 113(3) no
C(8) O(4) H(37) 115(3) no
C(1) C(3) H(1) 109.7 no
C(1) C(3) H(2) 109.4 no
C(1) C(3) H(3) 109.3 no
H(1) C(3) H(2) 109.5 no
H(1) C(3) H(3) 109.5 no
H(2) C(3) H(3) 109.5 no
C(1) C(4) H(4) 109.2 no
C(1) C(4) H(5) 109.5 no
C(1) C(4) H(6) 109.7 no
H(4) C(4) H(5) 109.5 no
H(4) C(4) H(6) 109.5 no
H(5) C(4) H(6) 109.5 no
C(2) C(5) H(10) 109.9 no
C(2) C(5) H(11) 109.9 no
C(2) C(5) H(12) 108.6 no
H(10) C(5) H(11) 109.5 no
H(10) C(5) H(12) 109.5 no
H(11) C(5) H(12) 109.5 no
C(2) C(6) H(7) 109.9 no
C(2) C(6) H(8) 109.3 no
C(2) C(6) H(9) 109.2 no
H(7) C(6) H(8) 109.5 no
H(7) C(6) H(9) 109.5 no
H(8) C(6) H(9) 109.5 no
C(7) C(9) H(13) 109.0 no
C(7) C(9) H(14) 109.4 no
C(7) C(9) H(15) 110.0 no
H(13) C(9) H(14) 109.5 no
H(13) C(9) H(15) 109.5 no
H(14) C(9) H(15) 109.5 no
C(7) C(10) H(16) 109.3 no
C(7) C(10) H(17) 109.6 no
C(7) C(10) H(18) 109.5 no
H(16) C(10) H(17) 109.5 no
H(16) C(10) H(18) 109.5 no
H(17) C(10) H(18) 109.5 no
C(8) C(11) H(19) 109.2 no
C(8) C(11) H(20) 109.8 no
C(8) C(11) H(21) 109.4 no
H(19) C(11) H(20) 109.5 no
H(19) C(11) H(21) 109.5 no
H(20) C(11) H(21) 109.5 no
C(8) C(12) H(22) 109.0 no
C(8) C(12) H(23) 109.9 no
C(8) C(12) H(24) 109.5 no
H(22) C(12) H(23) 109.5 no
H(22) C(12) H(24) 109.5 no
H(23) C(12) H(24) 109.5 no
C(13) C(15) H(25) 108.8 no
C(13) C(15) H(26) 109.9 no
C(13) C(15) H(27) 109.7 no
H(25) C(15) H(26) 109.5 no
H(25) C(15) H(27) 109.5 no
H(26) C(15) H(27) 109.5 no
C(13) C(16) H(28) 109.1 no
C(13) C(16) H(29) 109.9 no
C(13) C(16) H(30) 109.4 no
H(28) C(16) H(29) 109.5 no
H(28) C(16) H(30) 109.5 no
H(29) C(16) H(30) 109.5 no
C(14) C(17) H(31) 109.7 no
C(14) C(17) H(32) 109.8 no
C(14) C(17) H(33) 109.0 no
H(31) C(17) H(32) 109.5 no
H(31) C(17) H(33) 109.5 no
H(32) C(17) H(33) 109.5 no
C(14) C(18) H(34) 109.6 no
C(14) C(18) H(35) 109.3 no
C(14) C(18) H(36) 109.5 no
H(34) C(18) H(35) 109.5 no
H(34) C(18) H(36) 109.5 no
H(35) C(18) H(36) 109.5 no

loop_
_geom_bond_atom_site_label_1
_geom_bond_atom_site_label_2
_geom_bond_distance
_geom_bond_publ_flag
Pd(1) P(1) 2.1869(6) yes
Pd(1) P(2) 2.2211(6) yes
Pd(1) O(4) 2.1307(18) yes
Pd(1) O(8) 2.0880(16) yes
P(1) O(1) 1.5892(18) yes
P(1) O(2) 1.5827(19) yes
P(1) O(3) 1.5819(18) yes
P(2) O(5) 1.6030(17) yes
P(2) O(6) 1.6026(19) yes
P(2) O(7) 1.483(2) yes
F(1) C(20) 1.329(3) yes
F(2) C(20) 1.322(3) yes
F(3) C(20) 1.324(4) yes
O(1) C(1) 1.480(3) yes
O(2) C(2) 1.481(3) yes
O(3) C(7) 1.484(3) yes
O(4) C(8) 1.446(3) yes
O(5) C(13) 1.466(3) yes
O(6) C(14) 1.470(3) yes
O(8) C(19) 1.264(3) yes
O(9) C(19) 1.220(3) yes
C(1) C(2) 1.556(4) yes
C(1) C(3) 1.516(4) yes
C(1) C(4) 1.520(4) yes
C(2) C(5) 1.522(4) yes
C(2) C(6) 1.516(4) yes
C(7) C(8) 1.553(3) yes
C(7) C(9) 1.520(4) yes
C(7) C(10) 1.520(3) yes
C(8) C(11) 1.520(3) yes
C(8) C(12) 1.526(3) yes
C(13) C(14) 1.551(3) yes
C(13) C(15) 1.513(3) yes
C(13) C(16) 1.521(3) yes
C(14) C(17) 1.520(4) yes
C(14) C(18) 1.515(4) yes
C(19) C(20) 1.540(3) yes
O(4) H(37) 0.76(4) no
C(3) H(1) 0.950 no
C(3) H(2) 0.950 no
C(3) H(3) 0.950 no
C(4) H(4) 0.950 no
C(4) H(5) 0.950 no
C(4) H(6) 0.950 no
C(5) H(10) 0.950 no
C(5) H(11) 0.950 no
C(5) H(12) 0.950 no
C(6) H(7) 0.950 no
C(6) H(8) 0.950 no
C(6) H(9) 0.950 no
C(9) H(13) 0.950 no
C(9) H(14) 0.950 no
C(9) H(15) 0.950 no
C(10) H(16) 0.950 no
C(10) H(17) 0.950 no
C(10) H(18) 0.950 no
C(11) H(19) 0.950 no
C(11) H(20) 0.950 no
C(11) H(21) 0.950 no
C(12) H(22) 0.950 no
C(12) H(23) 0.950 no
C(12) H(24) 0.950 no
C(15) H(25) 0.950 no
C(15) H(26) 0.950 no
C(15) H(27) 0.950 no
C(16) H(28) 0.950 no
C(16) H(29) 0.950 no
C(16) H(30) 0.950 no
C(17) H(31) 0.950 no
C(17) H(32) 0.950 no
C(17) H(33) 0.950 no
C(18) H(34) 0.950 no
C(18) H(35) 0.950 no
C(18) H(36) 0.950 no

loop_
_geom_hbond_atom_site_label_D
_geom_hbond_atom_site_label_H
_geom_hbond_atom_site_label_A
_geom_hbond_site_symmetry_A
_geom_hbond_distance_DA
_geom_hbond_distance_DH
_geom_hbond_distance_HA
_geom_hbond_angle_DHA
_geom_hbond_publ_flag
O(4) H(37) O(7) 2_545 2.562(2) 0.77(4) 1.80(4) 176(3) no
